data_4114557
loop_
_publ_author_name
'Hong Yan'
'Alicia M. Beatty'
'Thomas P. Fehlner'

_publ_section_title
;
 Ruthenacarboranes from the Reaction of nido-1,2-(Cp*RuH)2B3H7with
 HC\\tbCCO2Me, Cp* = \h5-C5Me5. Hydrometalation, Alkyne Incorporation, and
 Functional Group Modification via Cooperative Metal-Boron Interactions
 within a Metallaborane Cluster Framework
;
_journal_name_full 'Journal of the American Chemical Society'
_journal_page_first 16367
_journal_page_last 16382
_journal_paper_doi 10.1021/ja038444t
_journal_volume 125
_journal_year 2003
_chemical_formula_sum 'C28 H47 B3 O4 Ru2'
_chemical_formula_weight 682.23
_chemical_name_systematic
; 
 ? 
;
_space_group_IT_number 2
_symmetry_cell_setting triclinic
_symmetry_space_group_name_Hall '-P 1'
_symmetry_space_group_name_H-M 'P -1'
_atom_sites_solution_hydrogens 'geom, except non-disordered, non-Cp H'
_atom_sites_solution_primary direct
_atom_sites_solution_secondary difmap
_audit_creation_method SHELXL-97
_cell_angle_alpha 73.6990(10)
_cell_angle_beta 83.9850(10)
_cell_angle_gamma 66.9360(10)
_cell_formula_units_Z 2
_cell_length_a 8.5760(4)
_cell_length_b 10.5548(5)
_cell_length_c 18.5784(9)
_cell_measurement_reflns_used 5508
_cell_measurement_temperature 100(2)
_cell_measurement_theta_max 30.54
_cell_measurement_theta_min 2.58
_cell_volume 1485.03(12)
_computing_cell_refinement 'Bruker SMART'
_computing_data_collection 'Bruker SMART'
_computing_data_reduction 'Bruker SHELXTL'
_computing_molecular_graphics 'Bruker SHELXTL'
_computing_publication_material 'Bruker SHELXTL'
_computing_structure_refinement 'SHELXL-97 (Sheldrick, 1997)'
_computing_structure_solution 'SHELXS-97 (Sheldrick, 1990)'
_diffrn_ambient_temperature 100(2)
_diffrn_measured_fraction_theta_full 0.993
_diffrn_measured_fraction_theta_max 0.993
_diffrn_measurement_device_type 'CCD area detector'
_diffrn_measurement_method 'phi and omega scans'
_diffrn_radiation_monochromator graphite
_diffrn_radiation_source 'fine-focus sealed tube'
_diffrn_radiation_type MoK\a
_diffrn_radiation_wavelength 0.71073
_diffrn_reflns_av_R_equivalents 0.0225
_diffrn_reflns_av_sigmaI/netI 0.0356
_diffrn_reflns_limit_h_max 12
_diffrn_reflns_limit_h_min -12
_diffrn_reflns_limit_k_max 15
_diffrn_reflns_limit_k_min -14
_diffrn_reflns_limit_l_max 26
_diffrn_reflns_limit_l_min -26
_diffrn_reflns_number 18663
_diffrn_reflns_theta_full 30.54
_diffrn_reflns_theta_max 30.54
_diffrn_reflns_theta_min 2.17
_exptl_absorpt_coefficient_mu 1.048
_exptl_absorpt_correction_T_max 1.0000
_exptl_absorpt_correction_T_min 0.9174
_exptl_absorpt_correction_type empirical
_exptl_absorpt_process_details SADABS
_exptl_crystal_colour orange
_exptl_crystal_density_diffrn 1.526
_exptl_crystal_description plate
_exptl_crystal_F_000 700
_exptl_crystal_size_max 0.2
_exptl_crystal_size_mid 0.2
_exptl_crystal_size_min 0.1
_refine_diff_density_max 1.552
_refine_diff_density_min -1.640
_refine_diff_density_rms 0.109
_refine_ls_extinction_method none
_refine_ls_goodness_of_fit_ref 1.068
_refine_ls_hydrogen_treatment riding
_refine_ls_matrix_type full
_refine_ls_number_parameters 385
_refine_ls_number_reflns 9017
_refine_ls_number_restraints 0
_refine_ls_restrained_S_all 1.068
_refine_ls_R_factor_all 0.0518
_refine_ls_R_factor_gt 0.0441
_refine_ls_shift/su_max 0.002
_refine_ls_shift/su_mean 0.000
_refine_ls_structure_factor_coef Fsqd
_refine_ls_weighting_details 'calc w=1/[\s^2^(Fo^2^)+(0.0344P)^2^+2.8789P] where P=(Fo^2^+2Fc^2^)/3'
_refine_ls_weighting_scheme calc
_refine_ls_wR_factor_gt 0.0959
_refine_ls_wR_factor_ref 0.0999
_reflns_number_gt 7816
_reflns_number_total 9017
_reflns_threshold_expression >2sigma(I)
_cod_data_source_file ja038444tsi20031103_015814_3.cif
_cod_data_source_block tf1902m
_cod_database_code 4114557

loop_
_symmetry_equiv_pos_as_xyz
'x, y, z'
'-x, -y, -z'

loop_
_atom_site_label
_atom_site_type_symbol
_atom_site_fract_x
_atom_site_fract_y
_atom_site_fract_z
_atom_site_U_iso_or_equiv
_atom_site_adp_type
_atom_site_occupancy
_atom_site_symmetry_multiplicity
_atom_site_calc_flag
_atom_site_refinement_flags
_atom_site_disorder_assembly
_atom_site_disorder_group
Ru1 Ru 0.16912(3) 0.19262(2) 0.743626(12) 0.02054(6) Uani 1 1 d . . .
H6 H 0.1553 0.2512 0.8040 0.025 Uiso 1 1 d R . .
C1 C -0.1091(4) 0.2895(4) 0.71678(18) 0.0323(7) Uani 1 1 d . . .
B1 B 0.1925(5) 0.0185(4) 0.8541(2) 0.0319(7) Uani 1 1 d . . .
H1 H 0.1953 -0.0834 0.8375 0.038 Uiso 1 1 d R . .
H3 H 0.1167 0.0496 0.9030 0.038 Uiso 1 1 d R . .
Ru2 Ru 0.26483(4) 0.30246(3) 0.853452(13) 0.03132(7) Uani 1 1 d . . .
C2 C -0.0580(4) 0.1384(4) 0.73710(18) 0.0322(7) Uani 1 1 d . . .
B2 B 0.3605(5) 0.0812(4) 0.83113(19) 0.0284(7) Uani 1 1 d . . .
H2 H 0.3430 -0.0211 0.8708 0.034 Uiso 1 1 d R . .
H4 H 0.4041 0.1403 0.8722 0.034 Uiso 1 1 d R . .
C3 C 0.0690(4) 0.0836(3) 0.68500(18) 0.0296(6) Uani 1 1 d . . .
B3 B 0.3401(5) 0.3393(4) 0.72883(19) 0.0277(7) Uani 1 1 d . . .
H5 H 0.3970 0.3220 0.7908 0.033 Uiso 1 1 d R . .
C4 C 0.0931(4) 0.2027(3) 0.63145(16) 0.0259(6) Uani 1 1 d . . .
C5 C -0.0177(4) 0.3300(3) 0.65129(16) 0.0261(6) Uani 1 1 d . . .
C6 C -0.2519(5) 0.3913(5) 0.7506(2) 0.0477(10) Uani 1 1 d . . .
H6A H -0.3588 0.4125 0.7265 0.057 Uiso 1 1 calc R . .
H6C H -0.2329 0.4799 0.7431 0.057 Uiso 1 1 calc R . .
H6B H -0.2577 0.3484 0.8044 0.057 Uiso 1 1 calc R . .
C7 C -0.1441(5) 0.0562(5) 0.7939(2) 0.0462(9) Uani 1 1 d . . .
H7A H -0.2417 0.0566 0.7706 0.055 Uiso 1 1 calc R . .
H7B H -0.1828 0.1005 0.8357 0.055 Uiso 1 1 calc R . .
H7C H -0.0643 -0.0424 0.8126 0.055 Uiso 1 1 calc R . .
C8 C 0.1472(5) -0.0691(4) 0.6816(2) 0.0401(8) Uani 1 1 d . . .
H8C H 0.2590 -0.0876 0.6583 0.048 Uiso 1 1 calc R . .
H8B H 0.0743 -0.0875 0.6519 0.048 Uiso 1 1 calc R . .
H8A H 0.1591 -0.1320 0.7326 0.048 Uiso 1 1 calc R . .
C9 C 0.1998(4) 0.1956(3) 0.56224(17) 0.0315(6) Uani 1 1 d . . .
H9A H 0.1320 0.2031 0.5208 0.038 Uiso 1 1 calc R . .
H9B H 0.2974 0.1045 0.5717 0.038 Uiso 1 1 calc R . .
H9C H 0.2397 0.2744 0.5490 0.038 Uiso 1 1 calc R . .
C10 C -0.0555(4) 0.4807(3) 0.60614(19) 0.0336(7) Uani 1 1 d . . .
H10B H 0.0470 0.4880 0.5797 0.040 Uiso 1 1 calc R . .
H10C H -0.0930 0.5441 0.6396 0.040 Uiso 1 1 calc R . .
H10A H -0.1452 0.5086 0.5696 0.040 Uiso 1 1 calc R . .
C21 C 0.0584(8) 0.3741(6) 0.9308(3) 0.0699(16) Uani 1 1 d . . .
C22 C 0.2095(9) 0.2819(5) 0.9735(2) 0.0680(16) Uani 1 1 d . . .
C23 C 0.3285(8) 0.3479(5) 0.9511(2) 0.0586(13) Uani 1 1 d . . .
C24 C 0.2535(7) 0.4795(4) 0.8955(2) 0.0497(11) Uani 1 1 d . . .
C25 C 0.0891(7) 0.4969(5) 0.8804(2) 0.0545(11) Uani 1 1 d . . .
C26 C -0.1084(9) 0.3578(7) 0.9385(4) 0.097(2) Uani 1 1 d . . .
H26A H -0.1739 0.3994 0.9784 0.116 Uiso 1 1 calc R . .
H26C H -0.0894 0.2563 0.9510 0.116 Uiso 1 1 calc R . .
H26B H -0.1711 0.4071 0.8910 0.116 Uiso 1 1 calc R . .
C27 C 0.2307(12) 0.1470(6) 1.0326(3) 0.120(3) Uani 1 1 d . . .
H27C H 0.1602 0.1020 1.0201 0.144 Uiso 1 1 calc R . .
H27A H 0.1960 0.1685 1.0811 0.144 Uiso 1 1 calc R . .
H27B H 0.3499 0.0818 1.0353 0.144 Uiso 1 1 calc R . .
C28 C 0.4994(9) 0.2912(6) 0.9868(3) 0.087(2) Uani 1 1 d . . .
H28A H 0.4905 0.3294 1.0302 0.105 Uiso 1 1 calc R . .
H28B H 0.5783 0.3204 0.9504 0.105 Uiso 1 1 calc R . .
H28C H 0.5414 0.1869 1.0034 0.105 Uiso 1 1 calc R . .
C29 C 0.3381(7) 0.5828(4) 0.8611(2) 0.0536(11) Uani 1 1 d . . .
H29A H 0.3136 0.6511 0.8912 0.064 Uiso 1 1 calc R . .
H29B H 0.2950 0.6341 0.8100 0.064 Uiso 1 1 calc R . .
H29C H 0.4608 0.5305 0.8597 0.064 Uiso 1 1 calc R . .
C30 C -0.0379(7) 0.6257(5) 0.8291(3) 0.0749(16) Uani 1 1 d . . .
H30A H -0.0994 0.6969 0.8569 0.090 Uiso 1 1 calc R . .
H30C H -0.1182 0.5973 0.8102 0.090 Uiso 1 1 calc R . .
H30B H 0.0215 0.6667 0.7869 0.090 Uiso 1 1 calc R . .
O31 O 0.5413(4) -0.1840(3) 0.77581(18) 0.0526(7) Uani 1 1 d . . .
C31 C 0.4183(4) 0.2029(3) 0.70288(17) 0.0272(6) Uani 1 1 d . . .
H31 H 0.4444 0.1962 0.6488 0.033 Uiso 1 1 d R . .
O32 O 0.5644(4) -0.0510(3) 0.66074(17) 0.0515(7) Uani 1 1 d . . .
C32 C 0.4405(4) 0.0691(3) 0.75443(18) 0.0275(6) Uani 1 1 d . . .
C33 C 0.5173(4) -0.0682(4) 0.7339(2) 0.0379(8) Uani 1 1 d . . .
C34 C 0.6528(8) -0.1832(5) 0.6397(3) 0.0790(18) Uani 1 1 d . . .
H34A H 0.6568 -0.1522 0.5781 0.095 Uiso 1 1 d R . .
H34B H 0.5686 -0.2420 0.6511 0.095 Uiso 1 1 d R . .
H34C H 0.7773 -0.2232 0.6572 0.095 Uiso 1 1 d R . .
C35 C 0.3031(5) 0.4949(3) 0.67341(18) 0.0327(7) Uani 1 1 d . . .
H35A H 0.1695 0.5492 0.6680 0.039 Uiso 1 1 d R A .
H35B H 0.3430 0.5491 0.6988 0.039 Uiso 1 1 d R . .
O33 O 0.4906(5) 0.6833(4) 0.5477(2) 0.0513(9) Uani 0.80 1 d P A 1
O34 O 0.2349(4) 0.7118(4) 0.5129(2) 0.0391(7) Uani 0.80 1 d P A 1
C36 C 0.3924(7) 0.4907(6) 0.5945(3) 0.0301(11) Uani 0.80 1 d P A 1
H36A H 0.5128 0.4254 0.6022 0.036 Uiso 0.80 1 calc PR A 1
H36B H 0.3372 0.4530 0.5661 0.036 Uiso 0.80 1 calc PR A 1
C37 C 0.3823(5) 0.6361(5) 0.5497(2) 0.0315(8) Uani 0.80 1 d P A 1
C38 C 0.2166(7) 0.8551(6) 0.4687(3) 0.0429(12) Uani 0.80 1 d P A 1
H38A H 0.1057 0.9029 0.4437 0.051 Uiso 0.80 1 calc PR A 1
H38B H 0.3063 0.8488 0.4310 0.051 Uiso 0.80 1 calc PR A 1
H38C H 0.2254 0.9098 0.5018 0.051 Uiso 0.80 1 calc PR A 1
O33A O 0.0892(18) 0.7574(15) 0.5561(8) 0.049(3) Uani 0.20 1 d P A 2
O34A O 0.346(2) 0.7336(17) 0.5086(9) 0.062(5) Uani 0.20 1 d P A 2
C36A C 0.329(3) 0.527(3) 0.6023(14) 0.034(5) Uani 0.20 1 d P A 2
H36C H 0.2953 0.4656 0.5808 0.040 Uiso 0.20 1 calc PR A 2
H36D H 0.4524 0.5005 0.5947 0.040 Uiso 0.20 1 calc PR A 2
C37A C 0.239(3) 0.684(2) 0.5548(10) 0.039(4) Uani 0.20 1 d P A 2
C38A C 0.272(4) 0.876(2) 0.4576(17) 0.070(10) Uani 0.20 1 d P A 2
H38D H 0.3619 0.9001 0.4274 0.084 Uiso 0.20 1 calc PR A 2
H38E H 0.2154 0.9456 0.4867 0.084 Uiso 0.20 1 calc PR A 2
H38F H 0.1894 0.8769 0.4246 0.084 Uiso 0.20 1 calc PR A 2

loop_
_atom_site_aniso_label
_atom_site_aniso_U_11
_atom_site_aniso_U_22
_atom_site_aniso_U_33
_atom_site_aniso_U_23
_atom_site_aniso_U_13
_atom_site_aniso_U_12
Ru1 0.02278(11) 0.01841(10) 0.01833(10) -0.00292(7) -0.00012(7) -0.00686(8)
C1 0.0233(14) 0.0386(17) 0.0281(15) -0.0018(13) -0.0001(11) -0.0090(12)
B1 0.0388(19) 0.0261(16) 0.0260(16) 0.0031(13) -0.0047(14) -0.0129(14)
Ru2 0.05243(17) 0.02628(13) 0.01893(11) -0.00488(9) -0.00172(10) -0.01901(12)
C2 0.0303(15) 0.0386(17) 0.0276(15) 0.0021(13) -0.0053(12) -0.0190(13)
B2 0.0373(18) 0.0210(14) 0.0253(15) -0.0001(12) -0.0079(13) -0.0115(13)
C3 0.0354(16) 0.0259(14) 0.0291(15) -0.0013(11) -0.0073(12) -0.0154(12)
B3 0.0350(17) 0.0264(16) 0.0234(15) -0.0041(12) -0.0013(13) -0.0146(14)
C4 0.0288(14) 0.0273(14) 0.0220(13) -0.0039(11) -0.0037(11) -0.0121(11)
C5 0.0235(13) 0.0271(14) 0.0235(13) -0.0015(11) -0.0024(10) -0.0081(11)
C6 0.0294(17) 0.052(2) 0.042(2) -0.0025(17) 0.0069(15) -0.0032(16)
C7 0.0397(19) 0.055(2) 0.043(2) 0.0059(17) -0.0020(16) -0.0295(18)
C8 0.060(2) 0.0285(16) 0.0369(18) -0.0037(14) -0.0112(16) -0.0221(16)
C9 0.0445(18) 0.0299(15) 0.0219(14) -0.0075(12) 0.0013(12) -0.0157(14)
C10 0.0301(15) 0.0271(15) 0.0321(16) 0.0012(12) -0.0028(12) -0.0043(12)
C21 0.105(4) 0.091(4) 0.056(3) -0.059(3) 0.050(3) -0.066(3)
C22 0.151(5) 0.059(3) 0.0211(17) -0.0147(18) 0.015(2) -0.069(3)
C23 0.125(4) 0.043(2) 0.0206(16) -0.0054(15) -0.009(2) -0.045(3)
C24 0.098(3) 0.0379(19) 0.0243(16) -0.0108(14) 0.0017(18) -0.036(2)
C25 0.087(3) 0.042(2) 0.042(2) -0.0283(18) 0.019(2) -0.026(2)
C26 0.126(5) 0.119(5) 0.096(4) -0.081(4) 0.081(4) -0.083(5)
C27 0.299(11) 0.082(4) 0.024(2) -0.011(2) 0.021(4) -0.127(6)
C28 0.163(6) 0.062(3) 0.052(3) 0.000(2) -0.051(3) -0.056(4)
C29 0.100(4) 0.0341(19) 0.037(2) -0.0068(16) -0.005(2) -0.037(2)
C30 0.077(4) 0.049(3) 0.096(4) -0.042(3) 0.019(3) -0.010(2)
O31 0.0504(16) 0.0252(12) 0.0647(19) -0.0050(12) 0.0052(14) -0.0019(11)
C31 0.0219(13) 0.0289(14) 0.0287(14) -0.0064(12) -0.0006(11) -0.0081(11)
O32 0.0573(17) 0.0315(13) 0.0522(17) -0.0173(12) 0.0133(13) -0.0014(12)
C32 0.0239(13) 0.0237(13) 0.0318(15) -0.0061(11) -0.0051(11) -0.0053(11)
C33 0.0259(15) 0.0291(16) 0.052(2) -0.0119(15) -0.0009(14) -0.0025(12)
C34 0.089(4) 0.046(3) 0.086(4) -0.036(3) 0.029(3) -0.003(3)
C35 0.0458(18) 0.0290(15) 0.0270(15) -0.0030(12) -0.0038(13) -0.0201(14)
O33 0.0443(19) 0.056(2) 0.052(2) 0.0115(17) -0.0114(16) -0.0317(17)
O34 0.0378(17) 0.0362(17) 0.041(2) 0.0047(15) -0.0057(15) -0.0196(14)
C36 0.035(3) 0.032(3) 0.023(2) -0.0062(18) 0.006(2) -0.013(2)
C37 0.034(2) 0.036(2) 0.0235(18) -0.0040(16) 0.0035(15) -0.0156(17)
C38 0.045(3) 0.038(3) 0.037(3) 0.012(2) -0.006(2) -0.019(2)
O33A 0.047(8) 0.041(7) 0.051(8) 0.013(6) -0.006(6) -0.023(6)
O34A 0.078(12) 0.045(8) 0.054(9) -0.003(7) 0.033(9) -0.029(8)
C36A 0.033(12) 0.047(14) 0.028(10) -0.010(9) 0.005(9) -0.023(10)
C37A 0.054(12) 0.052(11) 0.016(7) 0.003(8) -0.005(8) -0.033(10)
C38A 0.09(2) 0.027(10) 0.080(18) -0.008(10) 0.065(16) -0.028(12)

loop_
_atom_type_symbol
_atom_type_description
_atom_type_scat_dispersion_real
_atom_type_scat_dispersion_imag
_atom_type_scat_source
C C 0.0033 0.0016 'International Tables Vol C Tables 4.2.6.8 and 6.1.1.4'
H H 0.0000 0.0000 'International Tables Vol C Tables 4.2.6.8 and 6.1.1.4'
B B 0.0013 0.0007 'International Tables Vol C Tables 4.2.6.8 and 6.1.1.4'
O O 0.0106 0.0060 'International Tables Vol C Tables 4.2.6.8 and 6.1.1.4'
Ru Ru -1.2594 0.8363 'International Tables Vol C Tables 4.2.6.8 and 6.1.1.4'

loop_
_geom_angle_atom_site_label_1
_geom_angle_atom_site_label_2
_geom_angle_atom_site_label_3
_geom_angle
B2 Ru1 C32 41.32(13)
B2 Ru1 C4 145.52(13)
C32 Ru1 C4 106.90(11)
B2 Ru1 C3 123.73(12)
C32 Ru1 C3 105.34(12)
C4 Ru1 C3 37.94(11)
B2 Ru1 C31 68.49(13)
C32 Ru1 C31 37.65(11)
C4 Ru1 C31 92.84(11)
C3 Ru1 C31 115.19(12)
B2 Ru1 C5 172.89(12)
C32 Ru1 C5 137.34(11)
C4 Ru1 C5 37.61(11)
C3 Ru1 C5 62.85(11)
C31 Ru1 C5 106.87(11)
B2 Ru1 C1 146.04(13)
C32 Ru1 C1 167.53(12)
C4 Ru1 C1 62.58(12)
C3 Ru1 C1 62.33(13)
C31 Ru1 C1 143.43(11)
C5 Ru1 C1 37.30(11)
B2 Ru1 C2 124.41(12)
C32 Ru1 C2 133.76(12)
C4 Ru1 C2 62.67(11)
C3 Ru1 C2 37.37(12)
C31 Ru1 C2 152.37(12)
C5 Ru1 C2 62.20(11)
C1 Ru1 C2 36.86(12)
B2 Ru1 B1 46.69(13)
C32 Ru1 B1 76.77(13)
C4 Ru1 B1 128.54(13)
C3 Ru1 B1 90.81(13)
C31 Ru1 B1 112.46(12)
C5 Ru1 B1 139.37(12)
C1 Ru1 B1 104.10(13)
C2 Ru1 B1 78.00(12)
B2 Ru1 B3 74.16(12)
C32 Ru1 B3 66.32(12)
C4 Ru1 B3 108.92(11)
C3 Ru1 B3 144.46(12)
C31 Ru1 B3 37.45(11)
C5 Ru1 B3 98.86(11)
C1 Ru1 B3 122.12(12)
C2 Ru1 B3 158.81(12)
B1 Ru1 B3 118.45(13)
B2 Ru1 Ru2 50.84(9)
C32 Ru1 Ru2 78.43(8)
C4 Ru1 Ru2 154.69(8)
C3 Ru1 Ru2 165.90(8)
C31 Ru1 Ru2 76.27(8)
C5 Ru1 Ru2 123.53(8)
C1 Ru1 Ru2 113.97(9)
C2 Ru1 Ru2 131.31(9)
B1 Ru1 Ru2 76.69(10)
B3 Ru1 Ru2 49.59(8)
C2 C1 C5 108.6(3)
C2 C1 C6 126.0(3)
C5 C1 C6 124.9(3)
C2 C1 Ru1 72.06(18)
C5 C1 Ru1 70.78(17)
C6 C1 Ru1 129.8(3)
B2 B1 Ru1 62.58(15)
C23 Ru2 C25 63.88(19)
C23 Ru2 C24 38.31(15)
C25 Ru2 C24 37.39(18)
C23 Ru2 C21 63.1(2)
C25 Ru2 C21 39.34(18)
C24 Ru2 C21 63.41(17)
C23 Ru2 C22 37.80(18)
C25 Ru2 C22 65.12(19)
C24 Ru2 C22 64.02(15)
C21 Ru2 C22 38.1(2)
C23 Ru2 B2 125.31(15)
C25 Ru2 B2 158.86(17)
C24 Ru2 B2 160.81(16)
C21 Ru2 B2 123.56(16)
C22 Ru2 B2 109.29(15)
C23 Ru2 B3 135.67(16)
C25 Ru2 B3 112.61(15)
C24 Ru2 B3 110.22(13)
C21 Ru2 B3 143.6(2)
C22 Ru2 B3 173.42(15)
B2 Ru2 B3 75.07(12)
C23 Ru2 Ru1 168.51(11)
C25 Ru2 Ru1 120.09(14)
C24 Ru2 Ru1 151.05(11)
C21 Ru2 Ru1 112.33(14)
C22 Ru2 Ru1 132.01(13)
B2 Ru2 Ru1 47.01(8)
B3 Ru2 Ru1 54.57(9)
C1 C2 C3 107.8(3)
C1 C2 C7 125.1(3)
C3 C2 C7 126.2(3)
C1 C2 Ru1 71.08(18)
C3 C2 Ru1 69.83(17)
C7 C2 Ru1 132.7(2)
C32 B2 B1 114.4(3)
C32 B2 Ru1 69.66(17)
B1 B2 Ru1 70.74(16)
C32 B2 Ru2 116.7(2)
B1 B2 Ru2 106.9(2)
Ru1 B2 Ru2 82.15(11)
C2 C3 C4 107.9(3)
C2 C3 C8 125.7(3)
C4 C3 C8 126.0(3)
C2 C3 Ru1 72.80(18)
C4 C3 Ru1 70.71(17)
C8 C3 Ru1 127.6(2)
C31 B3 C35 123.1(3)
C31 B3 Ru2 113.8(2)
C35 B3 Ru2 123.0(2)
C31 B3 Ru1 62.67(16)
C35 B3 Ru1 127.2(2)
Ru2 B3 Ru1 75.84(10)
C5 C4 C3 107.8(3)
C5 C4 C9 126.1(3)
C3 C4 C9 125.8(3)
C5 C4 Ru1 71.95(16)
C3 C4 Ru1 71.35(17)
C9 C4 Ru1 127.7(2)
C1 C5 C4 107.9(3)
C1 C5 C10 124.4(3)
C4 C5 C10 127.1(3)
C1 C5 Ru1 71.92(17)
C4 C5 Ru1 70.44(16)
C10 C5 Ru1 130.6(2)
C22 C21 C25 108.5(4)
C22 C21 C26 127.2(5)
C25 C21 C26 124.2(6)
C22 C21 Ru2 71.3(3)
C25 C21 Ru2 69.7(2)
C26 C21 Ru2 128.1(3)
C23 C22 C21 106.5(4)
C23 C22 C27 127.7(6)
C21 C22 C27 125.7(6)
C23 C22 Ru2 70.1(2)
C21 C22 Ru2 70.7(2)
C27 C22 Ru2 126.5(3)
C22 C23 C24 109.5(5)
C22 C23 C28 123.5(4)
C24 C23 C28 126.8(4)
C22 C23 Ru2 72.1(2)
C24 C23 Ru2 71.3(2)
C28 C23 Ru2 127.2(4)
C25 C24 C23 108.9(4)
C25 C24 C29 126.2(4)
C23 C24 C29 124.9(5)
C25 C24 Ru2 70.9(2)
C23 C24 Ru2 70.4(2)
C29 C24 Ru2 126.0(3)
C24 C25 C21 106.6(5)
C24 C25 C30 126.0(4)
C21 C25 C30 127.0(5)
C24 C25 Ru2 71.7(2)
C21 C25 Ru2 70.9(2)
C30 C25 Ru2 127.8(3)
C32 C31 B3 120.0(3)
C32 C31 Ru1 69.29(17)
B3 C31 Ru1 79.88(18)
C33 O32 C34 114.2(3)
C31 C32 C33 123.3(3)
C31 C32 B2 113.6(3)
C33 C32 B2 122.7(3)
C31 C32 Ru1 73.06(16)
C33 C32 Ru1 121.2(2)
B2 C32 Ru1 69.02(17)
O31 C33 O32 122.0(3)
O31 C33 C32 125.7(4)
O32 C33 C32 112.3(3)
C36A C35 C36 19.2(11)
C36A C35 B3 127.7(12)
C36 C35 B3 113.0(3)
C37 O34 C38 114.8(4)
C37 C36 C35 111.5(4)
O33 C37 O34 122.7(4)
O33 C37 C36 125.2(4)
O34 C37 C36 112.1(4)
C37A O34A C38A 117.1(19)
C35 C36A C37A 119.5(18)
O33A C37A O34A 121(2)
O33A C37A C36A 125.9(18)
O34A C37A C36A 112.9(18)

loop_
_geom_bond_atom_site_label_1
_geom_bond_atom_site_label_2
_geom_bond_distance
Ru1 B2 2.166(3)
Ru1 C32 2.175(3)
Ru1 C4 2.210(3)
Ru1 C3 2.219(3)
Ru1 C31 2.225(3)
Ru1 C5 2.230(3)
Ru1 C1 2.245(3)
Ru1 C2 2.258(3)
Ru1 B1 2.304(3)
Ru1 B3 2.465(3)
Ru1 Ru2 2.9335(3)
C1 C2 1.424(5)
C1 C5 1.431(4)
C1 C6 1.496(5)
B1 B2 1.776(5)
Ru2 C23 2.173(4)
Ru2 C25 2.175(4)
Ru2 C24 2.185(4)
Ru2 C21 2.191(4)
Ru2 C22 2.198(4)
Ru2 B2 2.296(3)
Ru2 B3 2.304(3)
C2 C3 1.435(5)
C2 C7 1.496(4)
B2 C32 1.532(5)
C3 C4 1.440(4)
C3 C8 1.501(5)
B3 C31 1.522(5)
B3 C35 1.603(5)
C4 C5 1.431(4)
C4 C9 1.500(4)
C5 C10 1.497(4)
C21 C22 1.431(9)
C21 C25 1.470(7)
C21 C26 1.494(8)
C22 C23 1.416(7)
C22 C27 1.493(6)
C23 C24 1.430(6)
C23 C28 1.497(8)
C24 C25 1.397(7)
C24 C29 1.501(6)
C25 C30 1.508(7)
O31 C33 1.202(4)
C31 C32 1.420(4)
O32 C33 1.359(5)
O32 C34 1.445(5)
C32 C33 1.480(5)
C35 C36A 1.29(2)
C35 C36 1.586(6)
O33 C37 1.208(5)
O34 C37 1.337(5)
O34 C38 1.459(6)
C36 C37 1.499(7)
O33A C37A 1.22(3)
O34A C37A 1.34(2)
O34A C38A 1.46(3)
C36A C37A 1.56(3)
